data_2240666
loop_
_publ_author_name
'S\"anger, Inge'
'Lerner, Hans-Wolfram'
'Bolte, Michael'

_publ_section_title
;
 Crystal structure of
 bis[1,3-bis(2,6-diisopropylphenyl)imidazol-2-ylidene]silver(I) chloride
 tetrahydrofuran monosolvate
;
_journal_issue 5
_journal_name_full 'Acta Crystallographica Section E'
_journal_page_first 544
_journal_page_last 546
_journal_paper_doi 10.1107/S2056989015007525
_journal_volume 71
_journal_year 2015
_chemical_formula_iupac '[Ag (C27 H36 N2)2] Cl, C4 H8 O'
_chemical_formula_moiety 'C54 H72 Ag N4 +, Cl -, C4 H8 O'
_chemical_formula_sum 'C58 H80 Ag Cl N4 O'
_chemical_formula_weight 992.58
_chemical_name_systematic
;
Bis[1,3-bis(2,6-diisopropylphenyl)imidazol-2-ylidene]silver(I)
chloride tetrahydrofuran monosolvate
;
_space_group_crystal_system monoclinic
_space_group_IT_number 14
_space_group_name_Hall '-P 2yn'
_space_group_name_H-M_alt 'P 1 21/n 1'
_symmetry_space_group_name_Hall '-P 2yn'
_symmetry_space_group_name_H-M 'P 1 21/n 1'
_atom_sites_solution_hydrogens geom
_atom_sites_solution_primary direct
_audit_creation_method SHELXL-2014/6
_cell_angle_alpha 90
_cell_angle_beta 103.068(2)
_cell_angle_gamma 90
_cell_formula_units_Z 4
_cell_length_a 11.9302(3)
_cell_length_b 18.3390(5)
_cell_length_c 26.0144(6)
_cell_measurement_reflns_used 115747
_cell_measurement_temperature 173(2)
_cell_measurement_theta_max 30.3
_cell_measurement_theta_min 2.0
_cell_volume 5544.2(2)
_computing_cell_refinement
;
X-AREA (Stoe & Cie, 2001)
;
_computing_data_collection
;
X-AREA (Stoe & Cie, 2001)
;
_computing_data_reduction
;
X-RED32 (Stoe & Cie, 2001)
;
_computing_molecular_graphics
;
XP (Sheldrick, 2008)
;
_computing_publication_material
;
SHELXL2014 (Sheldrick, 2015), PLATON (Spek, 2009) and
publCIF (Westrip, 2010)
;
_computing_structure_refinement
;
SHELXL2014 (Sheldrick, 2015)
;
_computing_structure_solution
;
SHELXS97 (Sheldrick, 2008)
;
_diffrn_ambient_temperature 173(2)
_diffrn_measured_fraction_theta_full 0.998
_diffrn_measured_fraction_theta_max 0.981
_diffrn_measurement_device '2-circle goniometer'
_diffrn_measurement_device_type 'Stoe IPDS 2'
_diffrn_measurement_method '\w scans'
_diffrn_radiation_monochromator 'plane graphite'
_diffrn_radiation_source 'fine-focus sealed tube'
_diffrn_radiation_type MoK\a
_diffrn_radiation_wavelength 0.71073
_diffrn_reflns_av_R_equivalents 0.0751
_diffrn_reflns_limit_h_max 16
_diffrn_reflns_limit_h_min -16
_diffrn_reflns_limit_k_max 25
_diffrn_reflns_limit_k_min -25
_diffrn_reflns_limit_l_max 36
_diffrn_reflns_limit_l_min -36
_diffrn_reflns_number 111561
_diffrn_reflns_theta_full 25.000
_diffrn_reflns_theta_max 30.067
_diffrn_reflns_theta_min 2.075
_exptl_absorpt_coefficient_mu 0.452
_exptl_absorpt_correction_T_max 1.000
_exptl_absorpt_correction_T_min 0.571
_exptl_absorpt_correction_type multi-scan
_exptl_absorpt_process_details
;
(X-AREA; Stoe & Cie, 2001)
;
_exptl_crystal_colour colourless
_exptl_crystal_density_diffrn 1.189
_exptl_crystal_description block
_exptl_crystal_F_000 2112
_exptl_crystal_size_max 0.310
_exptl_crystal_size_mid 0.270
_exptl_crystal_size_min 0.260
_refine_diff_density_max 1.030
_refine_diff_density_min -1.373
_refine_ls_extinction_method none
_refine_ls_goodness_of_fit_ref 1.049
_refine_ls_hydrogen_treatment constr
_refine_ls_matrix_type full
_refine_ls_number_parameters 651
_refine_ls_number_reflns 15949
_refine_ls_number_restraints 75
_refine_ls_restrained_S_all 1.078
_refine_ls_R_factor_all 0.0561
_refine_ls_R_factor_gt 0.0479
_refine_ls_shift/su_max 0.001
_refine_ls_shift/su_mean 0.000
_refine_ls_structure_factor_coef Fsqd
_refine_ls_weighting_details 'w=1/[\s^2^(Fo^2^)+(0.0596P)^2^+3.8737P] where P=(Fo^2^+2Fc^2^)/3'
_refine_ls_weighting_scheme calc
_refine_ls_wR_factor_gt 0.1147
_refine_ls_wR_factor_ref 0.1208
_reflns_number_gt 13800
_reflns_number_total 15949
_reflns_threshold_expression I>2\s(I)
_cod_data_source_file su5115sup1.cf
_cod_data_source_block I
_cod_database_code 2240666
_shelx_space_group_comment
;
The symmetry employed for this shelxl refinement is uniquely defined
by the following loop, which should always be used as a source of
symmetry information in preference to the above space-group names.
They are only intended as comments.
;
_shelx_estimated_absorpt_t_min 0.873
_shelx_estimated_absorpt_t_max 0.892
_shelxl_version_number 2014/6

loop_
_space_group_symop_operation_xyz
'x, y, z'
'-x+1/2, y+1/2, -z+1/2'
'-x, -y, -z'
'x-1/2, -y-1/2, z-1/2'

loop_
_atom_site_type_symbol
_atom_site_label
_atom_site_fract_x
_atom_site_fract_y
_atom_site_fract_z
_atom_site_U_iso_or_equiv
_atom_site_adp_type
_atom_site_calc_flag
_atom_site_occupancy
_atom_site_disorder_assembly
_atom_site_disorder_group
Cl Cl1 -0.25283(7) 0.79025(8) 0.41564(3) 0.0832(3) Uani d 1 . .
Ag Ag1 0.32700(2) 0.73977(2) 0.61445(2) 0.02859(5) Uani d 1 . .
N N1 0.10444(15) 0.66141(9) 0.55242(7) 0.0324(3) Uani d 1 . .
N N2 0.09066(15) 0.77562(9) 0.53662(7) 0.0318(3) Uani d 1 . .
C C1 0.16299(17) 0.72485(11) 0.56468(7) 0.0295(4) Uani d 1 . .
C C2 -0.00005(19) 0.67258(12) 0.51718(8) 0.0366(4) Uani d 1 . .
H H2 -0.0549 0.6362 0.5028 0.044 Uiso calc 1 . .
C C3 -0.00911(19) 0.74443(12) 0.50725(9) 0.0365(4) Uani d 1 . .
H H3 -0.0714 0.7689 0.4846 0.044 Uiso calc 1 . .
C C11 0.14323(19) 0.58950(11) 0.57077(8) 0.0339(4) Uani d 1 . .
C C12 0.11632(19) 0.56315(12) 0.61711(9) 0.0376(4) Uani d 1 . .
C C13 0.1487(2) 0.49169(14) 0.63150(11) 0.0472(5) Uani d 1 . .
H H13 0.1342 0.4726 0.6633 0.057 Uiso calc 1 . .
C C14 0.2013(3) 0.44784(14) 0.60066(12) 0.0512(6) Uani d 1 . .
H H14 0.2208 0.3989 0.6109 0.061 Uiso calc 1 . .
C C15 0.2255(2) 0.47539(13) 0.55510(11) 0.0472(5) Uani d 1 . .
H H15 0.2613 0.4449 0.5340 0.057 Uiso calc 1 . .
C C16 0.1985(2) 0.54696(12) 0.53932(9) 0.0397(5) Uani d 1 . .
C C17 0.0557(2) 0.61055(14) 0.65057(9) 0.0418(5) Uani d 1 . .
H H17 0.0084 0.6472 0.6266 0.050 Uiso calc 1 . .
C C18 0.2273(3) 0.57670(15) 0.48954(10) 0.0484(6) Uani d 1 . .
H H18 0.2044 0.6292 0.4862 0.058 Uiso calc 1 . .
C C21 0.11102(17) 0.85337(11) 0.53718(8) 0.0315(4) Uani d 1 . .
C C22 0.16141(18) 0.88315(12) 0.49827(8) 0.0355(4) Uani d 1 . .
C C23 0.1789(2) 0.95834(13) 0.49946(10) 0.0414(5) Uani d 1 . .
H H23 0.2142 0.9802 0.4740 0.050 Uiso calc 1 . .
C C24 0.1459(2) 1.00192(12) 0.53687(10) 0.0421(5) Uani d 1 . .
H H24 0.1595 1.0530 0.5372 0.051 Uiso calc 1 . .
C C25 0.0930(2) 0.97107(12) 0.57377(9) 0.0389(4) Uani d 1 . .
H H25 0.0694 1.0015 0.5989 0.047 Uiso calc 1 . .
C C26 0.07386(18) 0.89620(11) 0.57481(8) 0.0342(4) Uani d 1 . .
C C27 0.1978(2) 0.83601(14) 0.45695(9) 0.0421(5) Uani d 1 . .
H H27 0.1554 0.7887 0.4552 0.050 Uiso calc 1 . .
C C28 0.0168(2) 0.86275(13) 0.61588(9) 0.0408(5) Uani d 1 . .
H H28 -0.0058 0.8116 0.6047 0.049 Uiso calc 1 . .
N N3 0.53162(16) 0.72843(10) 0.71425(7) 0.0346(4) Uani d 1 . .
N N4 0.57794(15) 0.79569(11) 0.65566(7) 0.0350(4) Uani d 1 . .
C C4 0.48997(17) 0.75476(11) 0.66489(8) 0.0292(3) Uani d 1 . .
C C5 0.6422(2) 0.75307(16) 0.73539(10) 0.0474(6) Uani d 1 . .
H H5 0.6884 0.7420 0.7693 0.057 Uiso calc 1 . .
C C6 0.6713(2) 0.79563(16) 0.69851(10) 0.0476(6) Uani d 1 . .
H H6 0.7420 0.8208 0.7012 0.057 Uiso calc 1 . .
C C31 0.47404(19) 0.67686(12) 0.74141(8) 0.0346(4) Uani d 1 . .
C C32 0.4827(2) 0.60301(13) 0.72966(9) 0.0421(5) Uani d 1 . .
C C33 0.4296(3) 0.55367(14) 0.75715(11) 0.0501(6) Uani d 1 . .
H H33 0.4320 0.5030 0.7498 0.060 Uiso calc 1 . .
C C34 0.3733(2) 0.57756(15) 0.79501(10) 0.0492(6) Uani d 1 . .
H H34 0.3372 0.5431 0.8133 0.059 Uiso calc 1 . .
C C35 0.3688(2) 0.65110(14) 0.80671(9) 0.0444(5) Uani d 1 . .
H H35 0.3312 0.6664 0.8334 0.053 Uiso calc 1 . .
C C36 0.4192(2) 0.70272(12) 0.77967(8) 0.0377(4) Uani d 1 . .
C C37 0.5505(3) 0.57671(16) 0.69008(12) 0.0538(6) Uani d 1 . .
H H37 0.5788 0.6208 0.6743 0.065 Uiso calc 1 . .
C C38 0.4136(2) 0.78324(14) 0.79234(10) 0.0451(5) Uani d 1 . .
H H38 0.4406 0.8116 0.7646 0.054 Uiso calc 1 . .
C C41 0.58009(17) 0.83616(12) 0.60799(8) 0.0333(4) Uani d 1 . .
C C42 0.61299(18) 0.79945(13) 0.56671(9) 0.0370(4) Uani d 1 . .
C C43 0.6249(2) 0.84112(15) 0.52329(9) 0.0428(5) Uani d 1 . .
H H43 0.6468 0.8182 0.4943 0.051 Uiso calc 1 . .
C C44 0.6050(2) 0.91521(15) 0.52225(10) 0.0477(6) Uani d 1 . .
H H44 0.6150 0.9430 0.4928 0.057 Uiso calc 1 . .
C C45 0.5707(2) 0.94981(14) 0.56344(10) 0.0465(5) Uani d 1 . .
H H45 0.5560 1.0008 0.5615 0.056 Uiso calc 1 . .
C C46 0.55756(19) 0.91082(13) 0.60776(9) 0.0389(4) Uani d 1 . .
C C47 0.6370(2) 0.71821(15) 0.56861(11) 0.0470(5) Uani d 1 . .
H H47 0.5884 0.6948 0.5906 0.056 Uiso calc 1 . .
C C48 0.5198(2) 0.94851(15) 0.65304(11) 0.0484(5) Uani d 1 . .
H H48 0.5085 0.9087 0.6776 0.058 Uiso calc 0.447(17) A 1
H H48' 0.5559 0.9219 0.6862 0.058 Uiso calc 0.553(17) A 2
C C171 0.1420(3) 0.65204(18) 0.69207(12) 0.0595(7) Uani d 1 . .
H H17A 0.1009 0.6820 0.7130 0.089 Uiso calc 1 . .
H H17B 0.1920 0.6174 0.7152 0.089 Uiso calc 1 . .
H H17C 0.1888 0.6835 0.6748 0.089 Uiso calc 1 . .
C C172 -0.0252(3) 0.5682(2) 0.67752(13) 0.0685(9) Uani d 1 . .
H H17D -0.0812 0.5412 0.6509 0.103 Uiso calc 1 . .
H H17E 0.0196 0.5338 0.7030 0.103 Uiso calc 1 . .
H H17F -0.0658 0.6022 0.6959 0.103 Uiso calc 1 . .
C C181 0.1623(4) 0.5374(3) 0.44116(13) 0.0885(13) Uani d 1 . .
H H18A 0.0795 0.5405 0.4395 0.133 Uiso calc 1 . .
H H18B 0.1791 0.5600 0.4096 0.133 Uiso calc 1 . .
H H18C 0.1858 0.4861 0.4429 0.133 Uiso calc 1 . .
C C271 0.1680(3) 0.87042(18) 0.40178(11) 0.0579(7) Uani d 1 . .
H H27A 0.1931 0.8380 0.3766 0.087 Uiso calc 1 . .
H H27B 0.0846 0.8778 0.3908 0.087 Uiso calc 1 . .
H H27C 0.2072 0.9175 0.4026 0.087 Uiso calc 1 . .
C C272 0.3262(3) 0.8194(2) 0.47309(13) 0.0701(9) Uani d 1 . .
H H27D 0.3483 0.7890 0.4461 0.105 Uiso calc 1 . .
H H27E 0.3697 0.8652 0.4767 0.105 Uiso calc 1 . .
H H27F 0.3430 0.7935 0.5069 0.105 Uiso calc 1 . .
C C281 0.1018(3) 0.85940(17) 0.66940(10) 0.0547(7) Uani d 1 . .
H H28A 0.0640 0.8378 0.6955 0.082 Uiso calc 1 . .
H H28B 0.1681 0.8295 0.6665 0.082 Uiso calc 1 . .
H H28C 0.1278 0.9088 0.6806 0.082 Uiso calc 1 . .
C C381 0.4926(3) 0.80103(19) 0.84580(14) 0.0658(8) Uani d 1 . .
H H38A 0.4875 0.8532 0.8531 0.099 Uiso calc 1 . .
H H38B 0.4687 0.7727 0.8735 0.099 Uiso calc 1 . .
H H38C 0.5721 0.7886 0.8451 0.099 Uiso calc 1 . .
C C382 0.2906(2) 0.80671(16) 0.79172(11) 0.0521(6) Uani d 1 . .
H H38D 0.2895 0.8588 0.8000 0.078 Uiso calc 1 . .
H H38E 0.2415 0.7977 0.7567 0.078 Uiso calc 1 . .
H H38F 0.2618 0.7787 0.8181 0.078 Uiso calc 1 . .
C C471 0.7617(3) 0.7022(2) 0.5937(2) 0.0959(15) Uani d 1 . .
H H47A 0.7746 0.6494 0.5944 0.144 Uiso calc 1 . .
H H47B 0.8112 0.7257 0.5732 0.144 Uiso calc 1 . .
H H47C 0.7803 0.7212 0.6299 0.144 Uiso calc 1 . .
C C472 0.6065(4) 0.6833(2) 0.51324(15) 0.0744(10) Uani d 1 . .
H H47D 0.5257 0.6935 0.4967 0.112 Uiso calc 1 . .
H H47E 0.6559 0.7039 0.4915 0.112 Uiso calc 1 . .
H H47F 0.6184 0.6305 0.5164 0.112 Uiso calc 1 . .
C C282 -0.0920(3) 0.90368(19) 0.62077(14) 0.0614(7) Uani d 1 . .
H H28D -0.1255 0.8801 0.6476 0.092 Uiso calc 1 . .
H H28E -0.0723 0.9543 0.6311 0.092 Uiso calc 1 . .
H H28F -0.1478 0.9028 0.5867 0.092 Uiso calc 1 . .
C C372 0.4758(3) 0.5337(2) 0.64546(13) 0.0747(10) Uani d 1 . .
H H37A 0.5222 0.5178 0.6209 0.112 Uiso calc 1 . .
H H37B 0.4443 0.4909 0.6599 0.112 Uiso calc 1 . .
H H37C 0.4126 0.5645 0.6267 0.112 Uiso calc 1 . .
C C371 0.6557(3) 0.5331(2) 0.71798(18) 0.0836(12) Uani d 1 . .
H H37D 0.7019 0.5625 0.7465 0.125 Uiso calc 1 . .
H H37E 0.6306 0.4884 0.7327 0.125 Uiso calc 1 . .
H H37F 0.7021 0.5204 0.6926 0.125 Uiso calc 1 . .
C C182 0.3550(4) 0.5721(4) 0.49240(18) 0.130(3) Uani d 1 . .
H H18D 0.3970 0.5978 0.5240 0.195 Uiso calc 1 . .
H H18E 0.3788 0.5209 0.4942 0.195 Uiso calc 1 . .
H H18F 0.3721 0.5948 0.4609 0.195 Uiso calc 1 . .
C C481 0.4036(10) 0.9851(11) 0.6354(4) 0.082(4) Uani d 0.447(17) A 1
H H48A 0.3478 0.9501 0.6159 0.123 Uiso calc 0.447(17) A 1
H H48B 0.3774 1.0023 0.6665 0.123 Uiso calc 0.447(17) A 1
H H48C 0.4102 1.0267 0.6126 0.123 Uiso calc 0.447(17) A 1
C C482 0.6139(10) 0.9942(9) 0.6833(6) 0.086(5) Uani d 0.447(17) A 1
H H48D 0.5884 1.0182 0.7123 0.130 Uiso calc 0.447(17) A 1
H H48E 0.6810 0.9636 0.6976 0.130 Uiso calc 0.447(17) A 1
H H48F 0.6348 1.0313 0.6600 0.130 Uiso calc 0.447(17) A 1
C C483 0.3931(7) 0.9449(6) 0.6467(4) 0.070(2) Uani d 0.553(17) A 2
H H48G 0.3716 0.9696 0.6765 0.104 Uiso calc 0.553(17) A 2
H H48H 0.3553 0.9689 0.6137 0.104 Uiso calc 0.553(17) A 2
H H48I 0.3689 0.8937 0.6458 0.104 Uiso calc 0.553(17) A 2
C C484 0.5609(11) 1.0302(5) 0.6600(4) 0.077(3) Uani d 0.553(17) A 2
H H48J 0.6446 1.0323 0.6642 0.116 Uiso calc 0.553(17) A 2
H H48K 0.5234 1.0583 0.6288 0.116 Uiso calc 0.553(17) A 2
H H48L 0.5403 1.0508 0.6914 0.116 Uiso calc 0.553(17) A 2
O O71 0.8401(3) 0.7674(2) 0.84592(17) 0.0709(14) Uani d 0.589(6) B 1
C C72 0.9183(7) 0.7094(4) 0.8373(3) 0.081(2) Uani d 0.589(6) B 1
H H72A 0.9685 0.6941 0.8712 0.097 Uiso calc 0.589(6) B 1
H H72B 0.8739 0.6665 0.8208 0.097 Uiso calc 0.589(6) B 1
C C73 0.9877(7) 0.7388(4) 0.8023(3) 0.0728(18) Uani d 0.589(6) B 1
H H73A 0.9638 0.7172 0.7666 0.087 Uiso calc 0.589(6) B 1
H H73B 1.0703 0.7281 0.8164 0.087 Uiso calc 0.589(6) B 1
C C74 0.9636(9) 0.8317(5) 0.7999(4) 0.099(3) Uani d 0.589(6) B 1
H H74A 1.0309 0.8617 0.7969 0.119 Uiso calc 0.589(6) B 1
H H74B 0.8927 0.8473 0.7745 0.119 Uiso calc 0.589(6) B 1
C C75 0.9500(11) 0.8200(7) 0.8552(5) 0.150(5) Uani d 0.589(6) B 1
H H75A 0.9353 0.8665 0.8718 0.180 Uiso calc 0.589(6) B 1
H H75B 1.0187 0.7962 0.8773 0.180 Uiso calc 0.589(6) B 1
O O71' 0.9421(7) 0.7754(4) 0.7663(2) 0.084(2) Uani d 0.411(6) B 2
C C72' 0.9671(10) 0.7119(6) 0.8015(4) 0.077(3) Uani d 0.411(6) B 2
H H72C 1.0503 0.7004 0.8087 0.092 Uiso calc 0.411(6) B 2
H H72D 0.9240 0.6689 0.7844 0.092 Uiso calc 0.411(6) B 2
C C73' 0.9325(10) 0.7283(5) 0.8529(4) 0.075(3) Uani d 0.411(6) B 2
H H73C 0.9966 0.7197 0.8838 0.090 Uiso calc 0.411(6) B 2
H H73D 0.8645 0.6996 0.8565 0.090 Uiso calc 0.411(6) B 2
C C74' 0.8976(9) 0.8296(5) 0.8429(4) 0.072(2) Uani d 0.411(6) B 2
H H74C 0.8248 0.8412 0.8174 0.087 Uiso calc 0.411(6) B 2
H H74D 0.9084 0.8590 0.8756 0.087 Uiso calc 0.411(6) B 2
C C75' 1.0046(8) 0.8220(5) 0.8193(4) 0.075(3) Uani d 0.411(6) B 2
H H75C 1.0672 0.7942 0.8426 0.089 Uiso calc 0.411(6) B 2
H H75D 1.0340 0.8698 0.8105 0.089 Uiso calc 0.411(6) B 2

loop_
_atom_site_aniso_label
_atom_site_aniso_U_11
_atom_site_aniso_U_22
_atom_site_aniso_U_33
_atom_site_aniso_U_12
_atom_site_aniso_U_13
_atom_site_aniso_U_23
Cl1 0.0488(4) 0.1689(10) 0.0337(3) 0.0122(5) 0.0133(3) 0.0032(4)
Ag1 0.03022(8) 0.02622(8) 0.02919(8) -0.00159(5) 0.00643(5) 0.00055(5)
N1 0.0379(9) 0.0265(8) 0.0320(8) -0.0028(6) 0.0063(6) -0.0009(6)
N2 0.0345(8) 0.0266(8) 0.0328(8) -0.0026(6) 0.0046(6) 0.0013(6)
C1 0.0306(9) 0.0266(9) 0.0300(8) -0.0016(7) 0.0041(7) -0.0001(6)
C2 0.0363(10) 0.0338(10) 0.0372(10) -0.0064(8) 0.0028(8) -0.0032(8)
C3 0.0333(10) 0.0365(11) 0.0366(10) -0.0042(8) 0.0016(8) -0.0008(8)
C11 0.0384(10) 0.0244(9) 0.0386(10) -0.0052(7) 0.0081(8) -0.0022(7)
C12 0.0384(10) 0.0343(10) 0.0405(10) -0.0044(8) 0.0100(8) 0.0016(8)
C13 0.0560(14) 0.0375(12) 0.0501(13) -0.0036(10) 0.0163(11) 0.0092(10)
C14 0.0618(16) 0.0290(11) 0.0637(16) 0.0017(10) 0.0164(13) 0.0068(10)
C15 0.0563(14) 0.0310(11) 0.0577(14) 0.0002(10) 0.0197(11) -0.0060(10)
C16 0.0479(12) 0.0307(10) 0.0426(11) -0.0047(9) 0.0144(9) -0.0052(8)
C17 0.0444(12) 0.0458(12) 0.0371(10) 0.0009(9) 0.0132(9) 0.0009(9)
C18 0.0662(16) 0.0420(13) 0.0424(12) -0.0014(11) 0.0235(11) -0.0041(9)
C21 0.0321(9) 0.0260(9) 0.0334(9) -0.0017(7) 0.0008(7) 0.0028(7)
C22 0.0343(10) 0.0331(10) 0.0381(10) -0.0016(8) 0.0060(8) 0.0034(8)
C23 0.0421(11) 0.0356(11) 0.0458(11) -0.0059(9) 0.0081(9) 0.0085(9)
C24 0.0455(12) 0.0280(10) 0.0489(12) -0.0042(8) 0.0021(9) 0.0050(8)
C25 0.0441(11) 0.0307(10) 0.0390(10) -0.0008(8) 0.0032(9) -0.0013(8)
C26 0.0372(10) 0.0304(10) 0.0327(9) -0.0011(8) 0.0031(7) 0.0014(7)
C27 0.0436(12) 0.0428(12) 0.0419(11) -0.0011(9) 0.0139(9) 0.0036(9)
C28 0.0519(13) 0.0335(11) 0.0389(10) -0.0019(9) 0.0138(9) -0.0003(8)
N3 0.0350(9) 0.0377(9) 0.0317(8) -0.0020(7) 0.0089(7) 0.0065(7)
N4 0.0310(8) 0.0413(10) 0.0330(8) -0.0016(7) 0.0078(6) 0.0075(7)
C4 0.0287(9) 0.0314(9) 0.0281(8) -0.0006(7) 0.0079(7) 0.0020(6)
C5 0.0362(11) 0.0635(16) 0.0386(11) -0.0074(10) 0.0001(9) 0.0128(10)
C6 0.0309(10) 0.0644(16) 0.0444(12) -0.0091(10) 0.0019(9) 0.0142(11)
C31 0.0385(10) 0.0357(10) 0.0294(9) -0.0011(8) 0.0077(7) 0.0077(7)
C32 0.0485(12) 0.0365(11) 0.0424(11) 0.0036(9) 0.0123(9) 0.0036(9)
C33 0.0643(16) 0.0338(12) 0.0525(14) -0.0004(11) 0.0137(12) 0.0091(10)
C34 0.0592(15) 0.0440(13) 0.0452(12) -0.0054(11) 0.0138(11) 0.0157(10)
C35 0.0532(13) 0.0489(13) 0.0339(10) -0.0022(10) 0.0154(9) 0.0079(9)
C36 0.0458(11) 0.0383(11) 0.0296(9) -0.0004(9) 0.0096(8) 0.0042(8)
C37 0.0631(16) 0.0443(14) 0.0586(15) 0.0085(12) 0.0236(13) -0.0011(11)
C38 0.0557(14) 0.0392(12) 0.0428(11) -0.0013(10) 0.0160(10) -0.0016(9)
C41 0.0292(9) 0.0373(10) 0.0342(9) -0.0045(7) 0.0088(7) 0.0069(7)
C42 0.0312(9) 0.0414(11) 0.0407(10) -0.0050(8) 0.0131(8) 0.0021(8)
C43 0.0371(11) 0.0554(14) 0.0385(11) -0.0078(10) 0.0138(9) 0.0034(9)
C44 0.0463(13) 0.0549(15) 0.0415(11) -0.0114(11) 0.0088(10) 0.0160(10)
C45 0.0477(13) 0.0385(12) 0.0495(13) -0.0048(10) 0.0029(10) 0.0106(10)
C46 0.0367(10) 0.0390(11) 0.0396(10) -0.0034(8) 0.0054(8) 0.0016(8)
C47 0.0448(12) 0.0410(12) 0.0613(15) 0.0012(10) 0.0246(11) 0.0009(11)
C48 0.0494(13) 0.0467(13) 0.0474(13) 0.0018(11) 0.0075(10) -0.0053(10)
C171 0.0633(17) 0.0628(18) 0.0582(16) -0.0173(14) 0.0260(13) -0.0195(13)
C172 0.070(2) 0.081(2) 0.0649(18) -0.0287(17) 0.0377(16) -0.0225(16)
C181 0.112(3) 0.105(3) 0.0439(16) -0.030(3) 0.0069(18) -0.0029(17)
C271 0.0677(18) 0.0616(17) 0.0425(13) 0.0044(14) 0.0083(12) 0.0018(12)
C272 0.0559(17) 0.104(3) 0.0530(16) 0.0265(17) 0.0175(13) 0.0066(16)
C281 0.0689(18) 0.0589(16) 0.0372(12) 0.0109(13) 0.0135(11) 0.0050(11)
C381 0.0578(17) 0.0581(18) 0.074(2) 0.0042(14) -0.0018(15) -0.0213(15)
C382 0.0568(15) 0.0507(14) 0.0454(13) 0.0080(12) 0.0045(11) -0.0065(11)
C471 0.060(2) 0.067(2) 0.151(4) 0.0223(18) 0.003(2) -0.012(3)
C472 0.094(3) 0.0565(19) 0.082(2) -0.0096(17) 0.038(2) -0.0203(16)
C282 0.0504(15) 0.0671(19) 0.0712(18) 0.0040(13) 0.0228(13) 0.0133(15)
C372 0.081(2) 0.087(3) 0.0560(17) 0.018(2) 0.0150(16) -0.0169(16)
C371 0.060(2) 0.092(3) 0.097(3) 0.0220(19) 0.0157(19) -0.013(2)
C182 0.071(3) 0.252(8) 0.072(3) -0.036(4) 0.028(2) 0.043(4)
C481 0.065(6) 0.108(11) 0.072(6) 0.038(7) 0.013(4) -0.012(6)
C482 0.078(6) 0.094(9) 0.089(8) -0.017(6) 0.021(5) -0.052(7)
C483 0.055(3) 0.062(5) 0.094(6) 0.007(3) 0.024(3) -0.023(4)
C484 0.101(7) 0.056(4) 0.077(5) -0.022(4) 0.024(5) -0.023(4)
O71 0.051(2) 0.092(3) 0.074(3) 0.0094(19) 0.0219(18) 0.027(2)
C72 0.081(2) 0.081(2) 0.080(2) 0.0009(10) 0.0189(11) 0.0004(10)
C73 0.072(2) 0.074(2) 0.073(2) 0.0001(10) 0.0175(10) 0.0006(10)
C74 0.099(3) 0.099(3) 0.099(3) -0.0011(10) 0.0225(11) -0.0008(10)
C75 0.151(5) 0.150(5) 0.150(5) -0.0003(10) 0.0333(15) -0.0001(10)
O71' 0.098(5) 0.090(5) 0.060(4) 0.000(4) 0.010(3) 0.005(3)
C72' 0.077(3) 0.077(3) 0.077(3) -0.0005(10) 0.0180(12) 0.0006(10)
C73' 0.075(3) 0.075(3) 0.074(3) 0.0009(10) 0.0174(12) -0.0001(10)
C74' 0.072(3) 0.073(3) 0.072(3) -0.0003(10) 0.0173(11) -0.0012(10)
C75' 0.074(3) 0.074(3) 0.076(3) -0.0002(10) 0.0178(11) -0.0001(10)

loop_
_atom_type_symbol
_atom_type_description
_atom_type_scat_dispersion_real
_atom_type_scat_dispersion_imag
_atom_type_scat_source
C C 0.0033 0.0016 'International Tables Vol C Tables 4.2.6.8 and 6.1.1.4'
H H 0.0000 0.0000 'International Tables Vol C Tables 4.2.6.8 and 6.1.1.4'
Ag Ag -0.8971 1.1015 'International Tables Vol C Tables 4.2.6.8 and 6.1.1.4'
Cl Cl 0.1484 0.1585 'International Tables Vol C Tables 4.2.6.8 and 6.1.1.4'
N N 0.0061 0.0033 'International Tables Vol C Tables 4.2.6.8 and 6.1.1.4'
O O 0.0106 0.0060 'International Tables Vol C Tables 4.2.6.8 and 6.1.1.4'

loop_
_geom_angle_atom_site_label_1
_geom_angle_atom_site_label_2
_geom_angle_atom_site_label_3
_geom_angle
C4 Ag1 C1 179.36(7)
C1 N1 C2 111.53(17)
C1 N1 C11 126.59(17)
C2 N1 C11 121.83(17)
C1 N2 C3 111.98(17)
C1 N2 C21 125.69(17)
C3 N2 C21 122.31(17)
N1 C1 N2 103.28(16)
N1 C1 Ag1 127.82(14)
N2 C1 Ag1 128.90(14)
C3 C2 N1 107.07(18)
C3 C2 H2 126.5
N1 C2 H2 126.5
C2 C3 N2 106.12(19)
C2 C3 H3 126.9
N2 C3 H3 126.9
C16 C11 C12 122.7(2)
C16 C11 N1 118.33(19)
C12 C11 N1 118.76(19)
C13 C12 C11 116.9(2)
C13 C12 C17 121.4(2)
C11 C12 C17 121.7(2)
C14 C13 C12 121.7(2)
C14 C13 H13 119.2
C12 C13 H13 119.2
C15 C14 C13 119.8(2)
C15 C14 H14 120.1
C13 C14 H14 120.1
C14 C15 C16 121.4(2)
C14 C15 H15 119.3
C16 C15 H15 119.3
C15 C16 C11 117.5(2)
C15 C16 C18 120.7(2)
C11 C16 C18 121.8(2)
C171 C17 C12 111.0(2)
C171 C17 C172 109.0(2)
C12 C17 C172 113.7(2)
C171 C17 H17 107.6
C12 C17 H17 107.6
C172 C17 H17 107.6
C181 C18 C182 109.8(3)
C181 C18 C16 111.7(2)
C182 C18 C16 111.0(3)
C181 C18 H18 108.1
C182 C18 H18 108.1
C16 C18 H18 108.1
C22 C21 C26 122.77(19)
C22 C21 N2 118.44(19)
C26 C21 N2 118.69(18)
C23 C22 C21 117.2(2)
C23 C22 C27 120.9(2)
C21 C22 C27 121.88(19)
C24 C23 C22 121.5(2)
C24 C23 H23 119.3
C22 C23 H23 119.3
C25 C24 C23 119.9(2)
C25 C24 H24 120.0
C23 C24 H24 120.0
C24 C25 C26 121.3(2)
C24 C25 H25 119.4
C26 C25 H25 119.4
C25 C26 C21 117.3(2)
C25 C26 C28 120.9(2)
C21 C26 C28 121.81(19)
C22 C27 C272 110.4(2)
C22 C27 C271 112.7(2)
C272 C27 C271 110.2(2)
C22 C27 H27 107.8
C272 C27 H27 107.8
C271 C27 H27 107.8
C26 C28 C281 110.2(2)
C26 C28 C282 112.6(2)
C281 C28 C282 110.2(2)
C26 C28 H28 107.9
C281 C28 H28 107.9
C282 C28 H28 107.9
C4 N3 C5 111.83(18)
C4 N3 C31 125.68(18)
C5 N3 C31 122.35(18)
C4 N4 C6 111.76(17)
C4 N4 C41 126.80(17)
C6 N4 C41 121.44(18)
N4 C4 N3 103.43(17)
N4 C4 Ag1 127.26(14)
N3 C4 Ag1 129.28(14)
C6 C5 N3 106.4(2)
C6 C5 H5 126.8
N3 C5 H5 126.8
C5 C6 N4 106.5(2)
C5 C6 H6 126.7
N4 C6 H6 126.7
C36 C31 C32 123.8(2)
C36 C31 N3 118.6(2)
C32 C31 N3 117.5(2)
C33 C32 C31 116.9(2)
C33 C32 C37 121.0(2)
C31 C32 C37 122.1(2)
C34 C33 C32 120.7(2)
C34 C33 H33 119.6
C32 C33 H33 119.6
C33 C34 C35 120.9(2)
C33 C34 H34 119.6
C35 C34 H34 119.6
C34 C35 C36 120.5(2)
C34 C35 H35 119.7
C36 C35 H35 119.7
C31 C36 C35 117.1(2)
C31 C36 C38 122.5(2)
C35 C36 C38 120.4(2)
C372 C37 C32 111.8(3)
C372 C37 C371 111.7(3)
C32 C37 C371 110.5(3)
C372 C37 H37 107.6
C32 C37 H37 107.6
C371 C37 H37 107.5
C36 C38 C382 111.2(2)
C36 C38 C381 110.9(2)
C382 C38 C381 110.1(2)
C36 C38 H38 108.2
C382 C38 H38 108.2
C381 C38 H38 108.2
C46 C41 C42 123.9(2)
C46 C41 N4 117.73(19)
C42 C41 N4 118.2(2)
C41 C42 C43 117.1(2)
C41 C42 C47 122.2(2)
C43 C42 C47 120.7(2)
C44 C43 C42 120.4(2)
C44 C43 H43 119.8
C42 C43 H43 119.8
C43 C44 C45 121.1(2)
C43 C44 H44 119.5
C45 C44 H44 119.5
C44 C45 C46 120.9(2)
C44 C45 H45 119.6
C46 C45 H45 119.6
C41 C46 C45 116.7(2)
C41 C46 C48 122.3(2)
C45 C46 C48 121.1(2)
C471 C47 C42 111.4(3)
C471 C47 C472 109.0(3)
C42 C47 C472 112.0(2)
C471 C47 H47 108.1
C42 C47 H47 108.1
C472 C47 H47 108.1
C482 C48 C46 110.4(4)
C483 C48 C46 111.5(4)
C482 C48 C481 116.3(7)
C46 C48 C481 112.3(4)
C483 C48 C484 109.8(5)
C46 C48 C484 112.5(4)
C482 C48 H48 105.7
C46 C48 H48 105.7
C481 C48 H48 105.7
C483 C48 H48' 107.6
C46 C48 H48' 107.6
C484 C48 H48' 107.6
C17 C171 H17A 109.5
C17 C171 H17B 109.5
H17A C171 H17B 109.5
C17 C171 H17C 109.5
H17A C171 H17C 109.5
H17B C171 H17C 109.5
C17 C172 H17D 109.5
C17 C172 H17E 109.5
H17D C172 H17E 109.5
C17 C172 H17F 109.5
H17D C172 H17F 109.5
H17E C172 H17F 109.5
C18 C181 H18A 109.5
C18 C181 H18B 109.5
H18A C181 H18B 109.5
C18 C181 H18C 109.5
H18A C181 H18C 109.5
H18B C181 H18C 109.5
C27 C271 H27A 109.5
C27 C271 H27B 109.5
H27A C271 H27B 109.5
C27 C271 H27C 109.5
H27A C271 H27C 109.5
H27B C271 H27C 109.5
C27 C272 H27D 109.5
C27 C272 H27E 109.5
H27D C272 H27E 109.5
C27 C272 H27F 109.5
H27D C272 H27F 109.5
H27E C272 H27F 109.5
C28 C281 H28A 109.5
C28 C281 H28B 109.5
H28A C281 H28B 109.5
C28 C281 H28C 109.5
H28A C281 H28C 109.5
H28B C281 H28C 109.5
C38 C381 H38A 109.5
C38 C381 H38B 109.5
H38A C381 H38B 109.5
C38 C381 H38C 109.5
H38A C381 H38C 109.5
H38B C381 H38C 109.5
C38 C382 H38D 109.5
C38 C382 H38E 109.5
H38D C382 H38E 109.5
C38 C382 H38F 109.5
H38D C382 H38F 109.5
H38E C382 H38F 109.5
C47 C471 H47A 109.5
C47 C471 H47B 109.5
H47A C471 H47B 109.5
C47 C471 H47C 109.5
H47A C471 H47C 109.5
H47B C471 H47C 109.5
C47 C472 H47D 109.5
C47 C472 H47E 109.5
H47D C472 H47E 109.5
C47 C472 H47F 109.5
H47D C472 H47F 109.5
H47E C472 H47F 109.5
C28 C282 H28D 109.5
C28 C282 H28E 109.5
H28D C282 H28E 109.5
C28 C282 H28F 109.5
H28D C282 H28F 109.5
H28E C282 H28F 109.5
C37 C372 H37A 109.5
C37 C372 H37B 109.5
H37A C372 H37B 109.5
C37 C372 H37C 109.5
H37A C372 H37C 109.5
H37B C372 H37C 109.5
C37 C371 H37D 109.5
C37 C371 H37E 109.5
H37D C371 H37E 109.5
C37 C371 H37F 109.5
H37D C371 H37F 109.5
H37E C371 H37F 109.5
C18 C182 H18D 109.5
C18 C182 H18E 109.5
H18D C182 H18E 109.5
C18 C182 H18F 109.5
H18D C182 H18F 109.5
H18E C182 H18F 109.5
C48 C481 H48A 109.5
C48 C481 H48B 109.5
H48A C481 H48B 109.5
C48 C481 H48C 109.5
H48A C481 H48C 109.5
H48B C481 H48C 109.5
C48 C482 H48D 109.5
C48 C482 H48E 109.5
H48D C482 H48E 109.5
C48 C482 H48F 109.5
H48D C482 H48F 109.5
H48E C482 H48F 109.5
C48 C483 H48G 109.5
C48 C483 H48H 109.5
H48G C483 H48H 109.5
C48 C483 H48I 109.5
H48G C483 H48I 109.5
H48H C483 H48I 109.5
C48 C484 H48J 109.5
C48 C484 H48K 109.5
H48J C484 H48K 109.5
C48 C484 H48L 109.5
H48J C484 H48L 109.5
H48K C484 H48L 109.5
C72 O71 C75 86.1(6)
C73 C72 O71 107.3(6)
C73 C72 H72A 110.2
O71 C72 H72A 110.2
C73 C72 H72B 110.2
O71 C72 H72B 110.2
H72A C72 H72B 108.5
C72 C73 C74 105.8(6)
C72 C73 H73A 110.6
C74 C73 H73A 110.6
C72 C73 H73B 110.6
C74 C73 H73B 110.6
H73A C73 H73B 108.7
C75 C74 C73 82.9(7)
C75 C74 H74A 114.8
C73 C74 H74A 114.8
C75 C74 H74B 114.8
C73 C74 H74B 114.8
H74A C74 H74B 111.9
C74 C75 O71 101.8(8)
C74 C75 H75A 111.4
O71 C75 H75A 111.4
C74 C75 H75B 111.4
O71 C75 H75B 111.4
H75A C75 H75B 109.3
C72' O71' C75' 84.2(6)
O71' C72' C73' 109.5(8)
O71' C72' H72C 109.8
C73' C72' H72C 109.8
O71' C72' H72D 109.8
C73' C72' H72D 109.8
H72C C72' H72D 108.2
C72' C73' C74' 99.8(6)
C72' C73' H73C 111.8
C74' C73' H73C 111.8
C72' C73' H73D 111.8
C74' C73' H73D 111.8
H73C C73' H73D 109.5
C75' C74' C73' 77.9(5)
C75' C74' H74C 115.6
C73' C74' H74C 115.6
C75' C74' H74D 115.6
C73' C74' H74D 115.6
H74C C74' H74D 112.6
C74' C75' O71' 97.0(7)
C74' C75' H75C 112.4
O71' C75' H75C 112.4
C74' C75' H75D 112.4
O71' C75' H75D 112.4
H75C C75' H75D 109.9

loop_
_geom_bond_atom_site_label_1
_geom_bond_atom_site_label_2
_geom_bond_distance
Ag1 C4 2.103(2)
Ag1 C1 2.1058(19)
N1 C1 1.357(2)
N1 C2 1.385(3)
N1 C11 1.443(3)
N2 C1 1.364(3)
N2 C3 1.384(3)
N2 C21 1.446(3)
C2 C3 1.342(3)
C2 H2 0.9500
C3 H3 0.9500
C11 C16 1.399(3)
C11 C12 1.402(3)
C12 C13 1.393(3)
C12 C17 1.524(3)
C13 C14 1.383(4)
C13 H13 0.9500
C14 C15 1.378(4)
C14 H14 0.9500
C15 C16 1.391(3)
C15 H15 0.9500
C16 C18 1.514(3)
C17 C171 1.517(4)
C17 C172 1.527(4)
C17 H17 1.0000
C18 C181 1.504(4)
C18 C182 1.511(5)
C18 H18 1.0000
C21 C22 1.400(3)
C21 C26 1.403(3)
C22 C23 1.394(3)
C22 C27 1.517(3)
C23 C24 1.384(4)
C23 H23 0.9500
C24 C25 1.383(3)
C24 H24 0.9500
C25 C26 1.393(3)
C25 H25 0.9500
C26 C28 1.520(3)
C27 C272 1.525(4)
C27 C271 1.534(4)
C27 H27 1.0000
C28 C281 1.527(4)
C28 C282 1.528(4)
C28 H28 1.0000
N3 C4 1.356(2)
N3 C5 1.386(3)
N3 C31 1.444(3)
N4 C4 1.355(3)
N4 C6 1.387(3)
N4 C41 1.451(2)
C5 C6 1.342(3)
C5 H5 0.9500
C6 H6 0.9500
C31 C36 1.392(3)
C31 C32 1.397(3)
C32 C33 1.392(3)
C32 C37 1.525(4)
C33 C34 1.383(4)
C33 H33 0.9500
C34 C35 1.386(4)
C34 H34 0.9500
C35 C36 1.394(3)
C35 H35 0.9500
C36 C38 1.518(3)
C37 C372 1.515(5)
C37 C371 1.526(5)
C37 H37 1.0000
C38 C382 1.526(4)
C38 C381 1.529(4)
C38 H38 1.0000
C41 C46 1.395(3)
C41 C42 1.397(3)
C42 C43 1.397(3)
C42 C47 1.516(4)
C43 C44 1.378(4)
C43 H43 0.9500
C44 C45 1.384(4)
C44 H44 0.9500
C45 C46 1.395(3)
C45 H45 0.9500
C46 C48 1.519(3)
C47 C471 1.512(4)
C47 C472 1.543(4)
C47 H47 1.0000
C48 C482 1.478(9)
C48 C483 1.484(8)
C48 C481 1.516(10)
C48 C484 1.574(7)
C48 H48 1.0000
C48 H48' 1.0000
C171 H17A 0.9800
C171 H17B 0.9800
C171 H17C 0.9800
C172 H17D 0.9800
C172 H17E 0.9800
C172 H17F 0.9800
C181 H18A 0.9800
C181 H18B 0.9800
C181 H18C 0.9800
C271 H27A 0.9800
C271 H27B 0.9800
C271 H27C 0.9800
C272 H27D 0.9800
C272 H27E 0.9800
C272 H27F 0.9800
C281 H28A 0.9800
C281 H28B 0.9800
C281 H28C 0.9800
C381 H38A 0.9800
C381 H38B 0.9800
C381 H38C 0.9800
C382 H38D 0.9800
C382 H38E 0.9800
C382 H38F 0.9800
C471 H47A 0.9800
C471 H47B 0.9800
C471 H47C 0.9800
C472 H47D 0.9800
C472 H47E 0.9800
C472 H47F 0.9800
C282 H28D 0.9800
C282 H28E 0.9800
C282 H28F 0.9800
C372 H37A 0.9800
C372 H37B 0.9800
C372 H37C 0.9800
C371 H37D 0.9800
C371 H37E 0.9800
C371 H37F 0.9800
C182 H18D 0.9800
C182 H18E 0.9800
C182 H18F 0.9800
C481 H48A 0.9800
C481 H48B 0.9800
C481 H48C 0.9800
C482 H48D 0.9800
C482 H48E 0.9800
C482 H48F 0.9800
C483 H48G 0.9800
C483 H48H 0.9800
C483 H48I 0.9800
C484 H48J 0.9800
C484 H48K 0.9800
C484 H48L 0.9800
O71 C72 1.465(8)
O71 C75 1.602(11)
C72 C73 1.464(9)
C72 H72A 0.9900
C72 H72B 0.9900
C73 C74 1.727(11)
C73 H73A 0.9900
C73 H73B 0.9900
C74 C75 1.499(11)
C74 H74A 0.9900
C74 H74B 0.9900
C75 H75A 0.9900
C75 H75B 0.9900
O71' C72' 1.472(11)
O71' C75' 1.651(10)
C72' C73' 1.515(11)
C72' H72C 0.9900
C72' H72D 0.9900
C73' C74' 1.908(12)
C73' H73C 0.9900
C73' H73D 0.9900
C74' C75' 1.543(11)
C74' H74C 0.9900
C74' H74D 0.9900
C75' H75C 0.9900
C75' H75D 0.9900

loop_
_geom_hbond_atom_site_label_D
_geom_hbond_atom_site_label_H
_geom_hbond_atom_site_label_A
_geom_hbond_site_symmetry_A
_geom_hbond_distance_DH
_geom_hbond_distance_HA
_geom_hbond_distance_DA
_geom_hbond_angle_DHA
C5 H5 O71 . 0.95 2.42 3.292(5) 153
C3 H3 Cl1 . 0.95 2.51 3.422(2) 161
C35 H35 Cl1 4_676 0.95 2.68 3.627(3) 174
C43 H43 Cl1 1_655 0.95 2.64 3.562(2) 163
C171 H17B Cg1 . 0.98 2.81 3.532(4) 131
C372 H37C Cg2 . 0.98 2.94 3.613(4) 126
C481 H48A Cg3 . 0.98 2.98 3.840(12) 147

loop_
_geom_torsion_atom_site_label_1
_geom_torsion_atom_site_label_2
_geom_torsion_atom_site_label_3
_geom_torsion_atom_site_label_4
_geom_torsion
C2 N1 C1 N2 1.0(2)
C11 N1 C1 N2 178.67(19)
C2 N1 C1 Ag1 -178.36(15)
C11 N1 C1 Ag1 -0.6(3)
C3 N2 C1 N1 -0.8(2)
C21 N2 C1 N1 177.90(19)
C3 N2 C1 Ag1 178.49(16)
C21 N2 C1 Ag1 -2.8(3)
C1 N1 C2 C3 -0.8(3)
C11 N1 C2 C3 -178.6(2)
N1 C2 C3 N2 0.2(3)
C1 N2 C3 C2 0.4(3)
C21 N2 C3 C2 -178.4(2)
C1 N1 C11 C16 -93.8(3)
C2 N1 C11 C16 83.7(3)
C1 N1 C11 C12 91.0(3)
C2 N1 C11 C12 -91.5(2)
C16 C11 C12 C13 0.8(3)
N1 C11 C12 C13 175.8(2)
C16 C11 C12 C17 -179.8(2)
N1 C11 C12 C17 -4.8(3)
C11 C12 C13 C14 -2.1(4)
C17 C12 C13 C14 178.5(2)
C12 C13 C14 C15 1.6(4)
C13 C14 C15 C16 0.4(4)
C14 C15 C16 C11 -1.6(4)
C14 C15 C16 C18 179.1(3)
C12 C11 C16 C15 1.0(3)
N1 C11 C16 C15 -174.0(2)
C12 C11 C16 C18 -179.7(2)
N1 C11 C16 C18 5.3(3)
C13 C12 C17 C171 89.4(3)
C11 C12 C17 C171 -90.0(3)
C13 C12 C17 C172 -34.1(3)
C11 C12 C17 C172 146.6(3)
C15 C16 C18 C181 63.9(4)
C11 C16 C18 C181 -115.4(3)
C15 C16 C18 C182 -59.0(4)
C11 C16 C18 C182 121.7(4)
C1 N2 C21 C22 94.2(2)
C3 N2 C21 C22 -87.2(3)
C1 N2 C21 C26 -89.2(3)
C3 N2 C21 C26 89.4(2)
C26 C21 C22 C23 2.9(3)
N2 C21 C22 C23 179.34(19)
C26 C21 C22 C27 -178.2(2)
N2 C21 C22 C27 -1.7(3)
C21 C22 C23 C24 -1.2(3)
C27 C22 C23 C24 179.9(2)
C22 C23 C24 C25 -0.8(4)
C23 C24 C25 C26 1.2(4)
C24 C25 C26 C21 0.4(3)
C24 C25 C26 C28 179.4(2)
C22 C21 C26 C25 -2.5(3)
N2 C21 C26 C25 -178.97(18)
C22 C21 C26 C28 178.5(2)
N2 C21 C26 C28 2.1(3)
C23 C22 C27 C272 81.1(3)
C21 C22 C27 C272 -97.8(3)
C23 C22 C27 C271 -42.6(3)
C21 C22 C27 C271 138.5(2)
C25 C26 C28 C281 -75.7(3)
C21 C26 C28 C281 103.2(2)
C25 C26 C28 C282 47.8(3)
C21 C26 C28 C282 -133.3(2)
C6 N4 C4 N3 -0.8(3)
C41 N4 C4 N3 179.4(2)
C6 N4 C4 Ag1 177.48(18)
C41 N4 C4 Ag1 -2.3(3)
C5 N3 C4 N4 0.7(3)
C31 N3 C4 N4 -175.1(2)
C5 N3 C4 Ag1 -177.59(18)
C31 N3 C4 Ag1 6.6(3)
C4 N3 C5 C6 -0.3(3)
C31 N3 C5 C6 175.7(2)
N3 C5 C6 N4 -0.2(3)
C4 N4 C6 C5 0.7(3)
C41 N4 C6 C5 -179.5(2)
C4 N3 C31 C36 -101.7(3)
C5 N3 C31 C36 82.9(3)
C4 N3 C31 C32 81.9(3)
C5 N3 C31 C32 -93.5(3)
C36 C31 C32 C33 2.1(4)
N3 C31 C32 C33 178.2(2)
C36 C31 C32 C37 -175.8(2)
N3 C31 C32 C37 0.4(3)
C31 C32 C33 C34 -1.3(4)
C37 C32 C33 C34 176.6(3)
C32 C33 C34 C35 -0.3(4)
C33 C34 C35 C36 1.3(4)
C32 C31 C36 C35 -1.1(3)
N3 C31 C36 C35 -177.3(2)
C32 C31 C36 C38 178.6(2)
N3 C31 C36 C38 2.5(3)
C34 C35 C36 C31 -0.6(4)
C34 C35 C36 C38 179.6(2)
C33 C32 C37 C372 60.4(4)
C31 C32 C37 C372 -121.9(3)
C33 C32 C37 C371 -64.6(4)
C31 C32 C37 C371 113.1(3)
C31 C36 C38 C382 129.5(2)
C35 C36 C38 C382 -50.7(3)
C31 C36 C38 C381 -107.6(3)
C35 C36 C38 C381 72.1(3)
C4 N4 C41 C46 98.9(3)
C6 N4 C41 C46 -80.9(3)
C4 N4 C41 C42 -85.9(3)
C6 N4 C41 C42 94.3(3)
C46 C41 C42 C43 0.8(3)
N4 C41 C42 C43 -174.10(19)
C46 C41 C42 C47 179.8(2)
N4 C41 C42 C47 4.9(3)
C41 C42 C43 C44 0.3(3)
C47 C42 C43 C44 -178.7(2)
C42 C43 C44 C45 -1.3(4)
C43 C44 C45 C46 1.3(4)
C42 C41 C46 C45 -0.8(3)
N4 C41 C46 C45 174.13(19)
C42 C41 C46 C48 178.9(2)
N4 C41 C46 C48 -6.2(3)
C44 C45 C46 C41 -0.3(3)
C44 C45 C46 C48 -179.9(2)
C41 C42 C47 C471 -89.0(3)
C43 C42 C47 C471 89.9(3)
C41 C42 C47 C472 148.6(2)
C43 C42 C47 C472 -32.4(3)
C41 C46 C48 C482 108.1(9)
C45 C46 C48 C482 -72.3(9)
C41 C46 C48 C483 -86.4(6)
C45 C46 C48 C483 93.2(6)
C41 C46 C48 C481 -120.4(9)
C45 C46 C48 C481 59.2(9)
C41 C46 C48 C484 149.7(6)
C45 C46 C48 C484 -30.6(6)
C75 O71 C72 C73 -45.6(8)
O71 C72 C73 C74 12.0(9)
C72 C73 C74 C75 31.5(9)
C73 C74 C75 O71 -63.1(8)
C72 O71 C75 C74 75.7(9)
C75' O71' C72' C73' 46.5(9)
O71' C72' C73' C74' -8.2(11)
C73' C74' C75' O71' 70.7(6)
C72' O71' C75' C74' -84.5(7)

_cod_database_fobs_code 2240666
